data_4117451
loop_
_publ_author_name
'P. Andrew Evans'
'Aleksandr Grisin'
'Michael J. Lawler'

_publ_section_title
;
 Diastereoselective Construction of syn-1,3-Dioxanes via a
 Bismuth-Mediated Two-Component Hemiacetal/Oxa-Conjugate Addition Reaction
;
_journal_name_full 'Journal of the American Chemical Society'
_journal_page_first 2856
_journal_page_last 2859
_journal_paper_doi 10.1021/ja208668u
_journal_volume 134
_journal_year 2012
_chemical_formula_moiety 'C14 H17 N O5'
_chemical_formula_sum 'C14 H17 N O5'
_chemical_formula_weight 279.29
_chemical_name_common ag2069
_chemical_name_systematic
;
 ?
;
_space_group_IT_number 14
_symmetry_cell_setting monoclinic
_symmetry_space_group_name_Hall '-P 2ybc'
_symmetry_space_group_name_H-M 'P 1 21/c 1'
_atom_sites_solution_hydrogens geom
_atom_sites_solution_primary direct
_atom_sites_solution_secondary difmap
_audit_creation_method SHELXL-97
_cell_angle_alpha 90.00
_cell_angle_beta 100.429(4)
_cell_angle_gamma 90.00
_cell_formula_units_Z 8
_cell_length_a 5.7034(8)
_cell_length_b 26.890(4)
_cell_length_c 18.2435(19)
_cell_measurement_reflns_used 2713
_cell_measurement_temperature 100(2)
_cell_measurement_theta_max 23.69
_cell_measurement_theta_min 2.39
_cell_volume 2751.7(6)
_computing_cell_refinement 'SAINT v7.68A (Bruker, 2009)'
_computing_data_collection 'APEX2  v2011.2-3 (Bruker, 2011)'
_computing_data_reduction 'SAINT v7.68A (Bruker, 2009)'
_computing_structure_refinement 'SHELXL-97 (Sheldrick, 2008)'
_computing_structure_solution 'SHELXS-97 (Sheldrick, 2008)'
_diffrn_ambient_temperature 100(2)
_diffrn_detector_area_resol_mean 8
_diffrn_measured_fraction_theta_full 0.964
_diffrn_measured_fraction_theta_max 0.964
_diffrn_measurement_device_type 'Bruker D8 diffractometer with APEX detector'
_diffrn_measurement_method '\w scans with a narrow frame width'
_diffrn_radiation_monochromator graphite
_diffrn_radiation_source 'fine-focus sealed tube'
_diffrn_radiation_type MoK\a
_diffrn_radiation_wavelength 0.71073
_diffrn_reflns_av_R_equivalents 0.0301
_diffrn_reflns_av_sigmaI/netI 0.0532
_diffrn_reflns_limit_h_max 7
_diffrn_reflns_limit_h_min -7
_diffrn_reflns_limit_k_max 34
_diffrn_reflns_limit_k_min -34
_diffrn_reflns_limit_l_max 23
_diffrn_reflns_limit_l_min -17
_diffrn_reflns_number 14747
_diffrn_reflns_theta_full 27.10
_diffrn_reflns_theta_max 27.10
_diffrn_reflns_theta_min 1.36
_exptl_absorpt_coefficient_mu 0.103
_exptl_absorpt_correction_T_max 0.9698
_exptl_absorpt_correction_T_min 0.9504
_exptl_absorpt_correction_type multi-scan
_exptl_absorpt_process_details
;
 SADABS-2008/1 (Bruker,2008) was used for absorption correction.
 R(int) was 0.0582 before and 0.0372 after correction.
 The Ratio of minimum to maximum transmission is 0.885.
 The \l/2 correction factor is 0.0015
;
_exptl_crystal_colour colourless
_exptl_crystal_density_diffrn 1.348
_exptl_crystal_description prism
_exptl_crystal_F_000 1184
_exptl_crystal_size_max 0.50
_exptl_crystal_size_mid 0.40
_exptl_crystal_size_min 0.30
_refine_diff_density_max 0.219
_refine_diff_density_min -0.210
_refine_diff_density_rms 0.039
_refine_ls_extinction_method none
_refine_ls_goodness_of_fit_ref 1.055
_refine_ls_hydrogen_treatment constr
_refine_ls_matrix_type full
_refine_ls_number_parameters 374
_refine_ls_number_reflns 5858
_refine_ls_number_restraints 5
_refine_ls_restrained_S_all 1.055
_refine_ls_R_factor_all 0.0843
_refine_ls_R_factor_gt 0.0476
_refine_ls_shift/su_max 0.000
_refine_ls_shift/su_mean 0.000
_refine_ls_structure_factor_coef Fsqd
_refine_ls_weighting_details 'calc w=1/[\s^2^(Fo^2^)+(0.0421P)^2^+0.3553P] where P=(Fo^2^+2Fc^2^)/3'
_refine_ls_weighting_scheme calc
_refine_ls_wR_factor_gt 0.0966
_refine_ls_wR_factor_ref 0.1052
_reflns_number_gt 3999
_reflns_number_total 5858
_reflns_threshold_expression >2sigma(I)
_cod_data_source_file ja208668u_si_002.cif
_cod_data_source_block ag2069m
_cod_database_code 4117451

loop_
_symmetry_equiv_pos_as_xyz
'x, y, z'
'-x, y+1/2, -z+1/2'
'-x, -y, -z'
'x, -y-1/2, z-1/2'

loop_
_atom_site_label
_atom_site_type_symbol
_atom_site_fract_x
_atom_site_fract_y
_atom_site_fract_z
_atom_site_U_iso_or_equiv
_atom_site_adp_type
_atom_site_occupancy
_atom_site_symmetry_multiplicity
_atom_site_calc_flag
_atom_site_refinement_flags
_atom_site_disorder_assembly
_atom_site_disorder_group
O3' O 0.1876(2) 0.29453(4) 0.64219(6) 0.0246(3) Uani 1 1 d . . .
O4' O 0.37090(19) 0.34628(4) 0.56688(6) 0.0232(3) Uani 1 1 d . . .
O1' O -0.4031(2) 0.32967(5) 0.95508(7) 0.0360(3) Uani 1 1 d . . .
O2' O -0.0870(2) 0.28573(5) 0.99013(7) 0.0346(3) Uani 1 1 d . . .
O5' O 0.6615(2) 0.44496(4) 0.49623(7) 0.0383(3) Uani 1 1 d . . .
N1' N -0.2214(3) 0.30945(5) 0.94269(8) 0.0261(3) Uani 1 1 d . . .
C1' C -0.1637(3) 0.31372(6) 0.86764(9) 0.0223(4) Uani 1 1 d . . .
C4' C -0.0505(3) 0.32300(6) 0.72773(9) 0.0220(4) Uani 1 1 d . . .
C2' C 0.0409(3) 0.29125(6) 0.85340(9) 0.0245(4) Uani 1 1 d . . .
H2' H 0.1419 0.2730 0.8911 0.029 Uiso 1 1 calc R . .
C14' C -0.3154(3) 0.34023(6) 0.81389(9) 0.0269(4) Uani 1 1 d . . .
H14 H -0.4563 0.3551 0.8248 0.032 Uiso 1 1 calc R . .
C7' C 0.2084(3) 0.38653(6) 0.57122(9) 0.0234(4) Uani 1 1 d . . .
H7' H 0.0721 0.3841 0.5283 0.028 Uiso 1 1 calc R . .
C6' C 0.2589(3) 0.29955(6) 0.57207(9) 0.0238(4) Uani 1 1 d . . .
H6' H 0.1166 0.2965 0.5313 0.029 Uiso 1 1 calc R . .
C11' C 0.1125(3) 0.38321(6) 0.64381(9) 0.0234(4) Uani 1 1 d . . .
H11A H -0.0151 0.4082 0.6437 0.028 Uiso 1 1 calc R . .
H11B H 0.2419 0.3904 0.6865 0.028 Uiso 1 1 calc R . .
C3' C 0.0956(3) 0.29589(6) 0.78279(9) 0.0244(4) Uani 1 1 d . . .
H3' H 0.2348 0.2803 0.7718 0.029 Uiso 1 1 calc R . .
C13' C -0.2569(3) 0.34457(6) 0.74400(9) 0.0287(4) Uani 1 1 d . . .
H13 H -0.3593 0.3626 0.7063 0.034 Uiso 1 1 calc R . .
C9' C 0.4524(3) 0.43563(6) 0.49396(10) 0.0294(4) Uani 1 1 d . . .
C5' C 0.0133(3) 0.33100(6) 0.65208(9) 0.0230(4) Uani 1 1 d . . .
H5' H -0.1324 0.3261 0.6131 0.028 Uiso 1 1 calc R . .
C8' C 0.3458(3) 0.43394(6) 0.56381(9) 0.0262(4) Uani 1 1 d . . .
H8'A H 0.2374 0.4627 0.5639 0.031 Uiso 1 1 calc R . .
H8'B H 0.4753 0.4372 0.6077 0.031 Uiso 1 1 calc R . .
C12' C 0.4325(3) 0.25903(6) 0.56492(10) 0.0297(4) Uani 1 1 d . . .
H12A H 0.5683 0.2612 0.6062 0.045 Uiso 1 1 calc R . .
H12B H 0.4887 0.2626 0.5175 0.045 Uiso 1 1 calc R . .
H12C H 0.3543 0.2267 0.5663 0.045 Uiso 1 1 calc R . .
C10' C 0.2884(4) 0.42575(8) 0.42172(10) 0.0457(5) Uani 1 1 d . . .
H10A H 0.3658 0.4358 0.3803 0.069 Uiso 1 1 calc R . .
H10B H 0.1410 0.4448 0.4199 0.069 Uiso 1 1 calc R . .
H10C H 0.2508 0.3902 0.4177 0.069 Uiso 1 1 calc R . .
O4 O 0.6254(2) 0.10060(4) 0.75429(6) 0.0340(3) Uani 1 1 d D . .
O5 O 0.3540(3) 0.19419(5) 0.83875(8) 0.0499(4) Uani 1 1 d . . .
O3 O 0.7624(3) 0.05028(4) 0.66793(7) 0.0425(4) Uani 1 1 d D . .
O1 O 1.2349(3) 0.07863(5) 0.33126(8) 0.0511(4) Uani 1 1 d . . .
O2 O 0.8959(3) 0.04170(7) 0.30230(8) 0.0601(5) Uani 1 1 d . . .
N1 N 1.0500(3) 0.06213(6) 0.34722(9) 0.0371(4) Uani 1 1 d . . .
C3 C 0.7834(3) 0.05356(6) 0.51856(9) 0.0261(4) Uani 1 1 d . A .
H3 H 0.6468 0.0399 0.5341 0.031 Uiso 1 1 calc R . .
C2 C 0.8129(3) 0.04744(6) 0.44537(9) 0.0269(4) Uani 1 1 d . . .
H2 H 0.6982 0.0300 0.4105 0.032 Uiso 1 1 calc R . .
C4 C 0.9496(3) 0.07918(6) 0.56942(9) 0.0251(4) Uani 1 1 d . . .
C11 C 0.8181(3) 0.13892(6) 0.66113(9) 0.0289(4) Uani 1 1 d . . .
H11C H 0.6689 0.1446 0.6249 0.035 Uiso 1 1 calc R A .
H11D H 0.9344 0.1649 0.6534 0.035 Uiso 1 1 calc R . .
C1 C 1.0132(3) 0.06740(6) 0.42474(9) 0.0264(4) Uani 1 1 d . A .
C8 C 0.6309(3) 0.18755(6) 0.75623(10) 0.0319(4) Uani 1 1 d . . .
H8A H 0.4863 0.1907 0.7173 0.038 Uiso 1 1 calc R A .
H8B H 0.7302 0.2175 0.7537 0.038 Uiso 1 1 calc R . .
C9 C 0.5581(4) 0.18543(6) 0.83180(10) 0.0323(4) Uani 1 1 d . A .
C7 C 0.7684(3) 0.14216(6) 0.74051(10) 0.0305(4) Uani 1 1 d . A .
H7 H 0.9231 0.1411 0.7764 0.037 Uiso 1 1 calc R . .
C14 C 1.1825(3) 0.09287(6) 0.47356(11) 0.0328(4) Uani 1 1 d . . .
H14A H 1.3191 0.1063 0.4577 0.039 Uiso 1 1 calc R A .
C5 C 0.9179(3) 0.08757(7) 0.64851(10) 0.0323(4) Uani 1 1 d . A .
H5 H 1.0767 0.0840 0.6819 0.039 Uiso 1 1 calc R . .
C13 C 1.1494(3) 0.09847(7) 0.54615(11) 0.0340(4) Uani 1 1 d . A .
H13A H 1.2654 0.1158 0.5808 0.041 Uiso 1 1 calc R . .
C10 C 0.7443(3) 0.17151(7) 0.89770(10) 0.0370(5) Uani 1 1 d . . .
H10D H 0.6916 0.1817 0.9437 0.056 Uiso 1 1 calc R A .
H10E H 0.8945 0.1883 0.8942 0.056 Uiso 1 1 calc R . .
H10F H 0.7685 0.1354 0.8983 0.056 Uiso 1 1 calc R . .
C6B C 0.7189(14) 0.05290(18) 0.74239(18) 0.0421(14) Uani 0.667(17) 1 d PD A 2
H6B H 0.8717 0.0477 0.7782 0.050 Uiso 0.667(17) 1 calc PR A 2
C12B C 0.5393(17) 0.0137(3) 0.7551(4) 0.0528(18) Uani 0.591(11) 1 d PD A 2
H12D H 0.5211 0.0142 0.8075 0.079 Uiso 0.591(11) 1 calc PR A 2
H12E H 0.5957 -0.0192 0.7428 0.079 Uiso 0.591(11) 1 calc PR A 2
H12F H 0.3853 0.0207 0.7233 0.079 Uiso 0.591(11) 1 calc PR A 2
C12A C 0.661(2) 0.0156(4) 0.7748(7) 0.0528(18) Uani 0.409(11) 1 d PD A 1
H12G H 0.6605 0.0201 0.8280 0.079 Uiso 0.409(11) 1 calc PR A 1
H12H H 0.7500 -0.0146 0.7673 0.079 Uiso 0.409(11) 1 calc PR A 1
H12I H 0.4968 0.0126 0.7478 0.079 Uiso 0.409(11) 1 calc PR A 1
C6A C 0.7790(19) 0.0602(3) 0.7456(2) 0.0421(14) Uani 0.333(17) 1 d PD A 1
H6A H 0.9467 0.0655 0.7720 0.050 Uiso 0.333(17) 1 calc PR A 1

loop_
_atom_site_aniso_label
_atom_site_aniso_U_11
_atom_site_aniso_U_22
_atom_site_aniso_U_33
_atom_site_aniso_U_23
_atom_site_aniso_U_13
_atom_site_aniso_U_12
O3' 0.0295(7) 0.0227(6) 0.0227(6) -0.0001(5) 0.0080(5) -0.0009(5)
O4' 0.0258(6) 0.0213(6) 0.0237(6) -0.0009(5) 0.0077(5) -0.0002(5)
O1' 0.0363(8) 0.0386(7) 0.0376(8) 0.0058(6) 0.0189(6) 0.0113(6)
O2' 0.0359(8) 0.0397(7) 0.0292(7) 0.0107(6) 0.0086(6) 0.0076(6)
O5' 0.0348(8) 0.0333(7) 0.0501(9) 0.0005(6) 0.0168(6) -0.0021(6)
N1' 0.0295(8) 0.0220(7) 0.0282(8) 0.0018(6) 0.0085(7) -0.0019(7)
C1' 0.0256(9) 0.0197(8) 0.0228(9) -0.0007(7) 0.0072(7) -0.0049(7)
C4' 0.0198(9) 0.0205(8) 0.0251(9) -0.0011(7) 0.0025(7) -0.0044(7)
C2' 0.0230(9) 0.0231(8) 0.0280(10) 0.0050(7) 0.0058(7) 0.0001(7)
C14' 0.0197(9) 0.0328(9) 0.0290(10) 0.0006(8) 0.0065(7) 0.0025(8)
C7' 0.0225(9) 0.0238(8) 0.0232(9) 0.0002(7) 0.0020(7) 0.0020(7)
C6' 0.0272(10) 0.0245(9) 0.0198(9) -0.0021(7) 0.0047(7) -0.0052(7)
C11' 0.0224(9) 0.0254(9) 0.0229(9) 0.0005(7) 0.0055(7) 0.0024(7)
C3' 0.0232(9) 0.0232(8) 0.0282(10) 0.0026(7) 0.0081(7) 0.0004(7)
C13' 0.0219(9) 0.0361(10) 0.0269(10) 0.0039(8) 0.0012(7) 0.0027(8)
C9' 0.0353(11) 0.0223(9) 0.0325(10) 0.0012(8) 0.0111(8) -0.0008(8)
C5' 0.0201(9) 0.0266(9) 0.0221(9) -0.0013(7) 0.0033(7) 0.0000(7)
C8' 0.0297(10) 0.0235(9) 0.0258(9) 0.0007(7) 0.0058(8) -0.0004(8)
C12' 0.0372(11) 0.0255(9) 0.0288(10) -0.0018(7) 0.0120(8) -0.0011(8)
C10' 0.0517(13) 0.0587(13) 0.0289(11) 0.0023(10) 0.0135(10) -0.0103(11)
O4 0.0550(9) 0.0208(6) 0.0298(7) 0.0009(5) 0.0169(6) 0.0025(6)
O5 0.0528(10) 0.0519(9) 0.0496(9) 0.0161(7) 0.0215(7) 0.0270(8)
O3 0.0812(11) 0.0245(6) 0.0281(7) 0.0026(5) 0.0265(7) 0.0065(7)
O1 0.0717(11) 0.0366(8) 0.0584(10) 0.0037(7) 0.0477(9) 0.0003(8)
O2 0.0499(10) 0.1030(13) 0.0270(8) -0.0045(8) 0.0055(7) 0.0180(9)
N1 0.0471(11) 0.0344(9) 0.0336(10) 0.0091(7) 0.0171(9) 0.0158(8)
C3 0.0245(9) 0.0272(9) 0.0284(10) 0.0023(7) 0.0100(7) 0.0007(8)
C2 0.0238(9) 0.0296(9) 0.0265(10) -0.0003(7) 0.0025(7) 0.0020(8)
C4 0.0240(9) 0.0255(9) 0.0263(9) 0.0008(7) 0.0055(7) 0.0075(7)
C11 0.0294(10) 0.0280(9) 0.0307(10) -0.0036(8) 0.0094(8) -0.0041(8)
C1 0.0319(10) 0.0241(9) 0.0256(9) 0.0054(7) 0.0116(8) 0.0090(8)
C8 0.0418(11) 0.0237(9) 0.0305(10) -0.0009(8) 0.0075(9) -0.0026(8)
C9 0.0463(13) 0.0192(9) 0.0336(11) -0.0012(8) 0.0127(9) 0.0042(8)
C7 0.0314(10) 0.0320(10) 0.0268(10) -0.0033(8) 0.0022(8) 0.0002(8)
C14 0.0266(10) 0.0297(10) 0.0467(12) 0.0005(8) 0.0187(9) -0.0013(8)
C5 0.0300(10) 0.0403(11) 0.0253(10) -0.0027(8) 0.0017(8) 0.0069(9)
C13 0.0256(10) 0.0350(10) 0.0406(12) -0.0092(8) 0.0040(8) -0.0041(8)
C10 0.0466(12) 0.0366(10) 0.0282(11) -0.0055(8) 0.0074(9) 0.0006(9)
C6B 0.082(3) 0.0238(16) 0.0272(11) 0.0050(10) 0.0276(14) 0.008(2)
C12B 0.102(6) 0.0233(12) 0.045(4) 0.000(2) 0.045(4) -0.003(4)
C12A 0.102(6) 0.0233(12) 0.045(4) 0.000(2) 0.045(4) -0.003(4)
C6A 0.082(3) 0.0238(16) 0.0272(11) 0.0050(10) 0.0276(14) 0.008(2)

loop_
_atom_type_symbol
_atom_type_description
_atom_type_scat_dispersion_real
_atom_type_scat_dispersion_imag
_atom_type_scat_source
C C 0.0033 0.0016 'International Tables Vol C Tables 4.2.6.8 and 6.1.1.4'
H H 0.0000 0.0000 'International Tables Vol C Tables 4.2.6.8 and 6.1.1.4'
N N 0.0061 0.0033 'International Tables Vol C Tables 4.2.6.8 and 6.1.1.4'
O O 0.0106 0.0060 'International Tables Vol C Tables 4.2.6.8 and 6.1.1.4'

loop_
_geom_angle_atom_site_label_1
_geom_angle_atom_site_label_2
_geom_angle_atom_site_label_3
_geom_angle
C6' O3' C5' 111.59(12)
C6' O4' C7' 111.12(12)
O2' N1' O1' 122.79(14)
O2' N1' C1' 118.77(14)
O1' N1' C1' 118.43(14)
C2' C1' C14' 122.28(15)
C2' C1' N1' 118.75(15)
C14' C1' N1' 118.97(15)
C3' C4' C13' 118.96(15)
C3' C4' C5' 121.66(14)
C13' C4' C5' 119.35(15)
C1' C2' C3' 118.45(15)
C1' C2' H2' 120.8
C3' C2' H2' 120.8
C13' C14' C1' 118.31(16)
C13' C14' H14 120.8
C1' C14' H14 120.8
O4' C7' C8' 106.23(13)
O4' C7' C11' 109.90(13)
C8' C7' C11' 113.55(13)
O4' C7' H7' 109.0
C8' C7' H7' 109.0
C11' C7' H7' 109.0
O3' C6' O4' 110.51(12)
O3' C6' C12' 108.20(13)
O4' C6' C12' 109.05(13)
O3' C6' H6' 109.7
O4' C6' H6' 109.7
C12' C6' H6' 109.7
C7' C11' C5' 109.66(13)
C7' C11' H11A 109.7
C5' C11' H11A 109.7
C7' C11' H11B 109.7
C5' C11' H11B 109.7
H11A C11' H11B 108.2
C2' C3' C4' 120.86(15)
C2' C3' H3' 119.6
C4' C3' H3' 119.6
C14' C13' C4' 121.13(16)
C14' C13' H13 119.4
C4' C13' H13 119.4
O5' C9' C10' 121.45(17)
O5' C9' C8' 121.46(17)
C10' C9' C8' 117.09(16)
O3' C5' C4' 107.84(13)
O3' C5' C11' 109.77(12)
C4' C5' C11' 112.11(13)
O3' C5' H5' 109.0
C4' C5' H5' 109.0
C11' C5' H5' 109.0
C9' C8' C7' 113.25(13)
C9' C8' H8'A 108.9
C7' C8' H8'A 108.9
C9' C8' H8'B 108.9
C7' C8' H8'B 108.9
H8'A C8' H8'B 107.7
C6' C12' H12A 109.5
C6' C12' H12B 109.5
H12A C12' H12B 109.5
C6' C12' H12C 109.5
H12A C12' H12C 109.5
H12B C12' H12C 109.5
C9' C10' H10A 109.5
C9' C10' H10B 109.5
H10A C10' H10B 109.5
C9' C10' H10C 109.5
H10A C10' H10C 109.5
H10B C10' H10C 109.5
C6B O4 C6A 15.7(7)
C6B O4 C7 115.9(3)
C6A O4 C7 101.3(5)
C5 O3 C6B 115.2(4)
C5 O3 C6A 100.6(5)
C6B O3 C6A 15.7(7)
O2 N1 O1 123.36(17)
O2 N1 C1 118.56(16)
O1 N1 C1 118.08(17)
C4 C3 C2 121.17(16)
C4 C3 H3 119.4
C2 C3 H3 119.4
C1 C2 C3 117.97(16)
C1 C2 H2 121.0
C3 C2 H2 121.0
C3 C4 C13 118.81(16)
C3 C4 C5 122.11(15)
C13 C4 C5 119.07(16)
C5 C11 C7 109.44(14)
C5 C11 H11C 109.8
C7 C11 H11C 109.8
C5 C11 H11D 109.8
C7 C11 H11D 109.8
H11C C11 H11D 108.2
C14 C1 C2 122.61(16)
C14 C1 N1 117.74(16)
C2 C1 N1 119.65(16)
C7 C8 C9 112.42(14)
C7 C8 H8A 109.1
C9 C8 H8A 109.1
C7 C8 H8B 109.1
C9 C8 H8B 109.1
H8A C8 H8B 107.9
O5 C9 C10 121.10(17)
O5 C9 C8 120.91(18)
C10 C9 C8 117.99(16)
O4 C7 C8 105.46(14)
O4 C7 C11 109.34(13)
C8 C7 C11 114.78(14)
O4 C7 H7 109.0
C8 C7 H7 109.0
C11 C7 H7 109.0
C1 C14 C13 118.39(16)
C1 C14 H14A 120.8
C13 C14 H14A 120.8
O3 C5 C4 108.74(14)
O3 C5 C11 109.46(14)
C4 C5 C11 113.17(14)
O3 C5 H5 108.5
C4 C5 H5 108.5
C11 C5 H5 108.5
C14 C13 C4 121.05(17)
C14 C13 H13A 119.5
C4 C13 H13A 119.5
C9 C10 H10D 109.5
C9 C10 H10E 109.5
H10D C10 H10E 109.5
C9 C10 H10F 109.5
H10D C10 H10F 109.5
H10E C10 H10F 109.5
O4 C6B O3 109.0(2)
O4 C6B C12B 108.8(5)
O3 C6B C12B 110.5(5)
O4 C6B H6B 109.5
O3 C6B H6B 109.5
C12B C6B H6B 109.5
C6B C12B H12D 109.5
C6B C12B H12E 109.5
H12D C12B H12E 109.5
C6B C12B H12F 109.5
H12D C12B H12F 109.5
H12E C12B H12F 109.5
O4 C6A O3 108.7(3)
O4 C6A C12A 104.1(8)
O3 C6A C12A 104.3(8)
O4 C6A H6A 113.0
O3 C6A H6A 113.0
C12A C6A H6A 113.0

loop_
_geom_bond_atom_site_label_1
_geom_bond_atom_site_label_2
_geom_bond_distance
O3' C6' 1.4172(19)
O3' C5' 1.4311(19)
O4' C6' 1.4205(18)
O4' C7' 1.4365(18)
O1' N1' 1.2267(17)
O2' N1' 1.2262(17)
O5' C9' 1.212(2)
N1' C1' 1.469(2)
C1' C2' 1.380(2)
C1' C14' 1.382(2)
C4' C3' 1.390(2)
C4' C13' 1.392(2)
C4' C5' 1.505(2)
C2' C3' 1.385(2)
C2' H2' 0.9500
C14' C13' 1.380(2)
C14' H14 0.9500
C7' C8' 1.515(2)
C7' C11' 1.524(2)
C7' H7' 1.0000
C6' C12' 1.494(2)
C6' H6' 1.0000
C11' C5' 1.531(2)
C11' H11A 0.9900
C11' H11B 0.9900
C3' H3' 0.9500
C13' H13 0.9500
C9' C10' 1.496(3)
C9' C8' 1.509(2)
C5' H5' 1.0000
C8' H8'A 0.9900
C8' H8'B 0.9900
C12' H12A 0.9800
C12' H12B 0.9800
C12' H12C 0.9800
C10' H10A 0.9800
C10' H10B 0.9800
C10' H10C 0.9800
O4 C6B 1.421(3)
O4 C6A 1.423(4)
O4 C7 1.432(2)
O5 C9 1.217(2)
O3 C5 1.425(2)
O3 C6B 1.426(3)
O3 C6A 1.427(4)
O1 N1 1.2269(19)
O2 N1 1.219(2)
N1 C1 1.474(2)
C3 C4 1.384(2)
C3 C2 1.385(2)
C3 H3 0.9500
C2 C1 1.375(2)
C2 H2 0.9500
C4 C13 1.387(2)
C4 C5 1.503(2)
C11 C5 1.527(2)
C11 C7 1.528(2)
C11 H11C 0.9900
C11 H11D 0.9900
C1 C14 1.372(2)
C8 C7 1.506(2)
C8 C9 1.511(2)
C8 H8A 0.9900
C8 H8B 0.9900
C9 C10 1.500(3)
C7 H7 1.0000
C14 C13 1.379(2)
C14 H14A 0.9500
C5 H5 1.0000
C13 H13A 0.9500
C10 H10D 0.9800
C10 H10E 0.9800
C10 H10F 0.9800
C6B C12B 1.517(4)
C6B H6B 1.0000
C12B H12D 0.9800
C12B H12E 0.9800
C12B H12F 0.9800
C12A C6A 1.517(4)
C12A H12G 0.9800
C12A H12H 0.9800
C12A H12I 0.9800
C6A H6A 1.0000

loop_
_geom_torsion_atom_site_label_1
_geom_torsion_atom_site_label_2
_geom_torsion_atom_site_label_3
_geom_torsion_atom_site_label_4
_geom_torsion
O2' N1' C1' C2' -0.6(2)
O1' N1' C1' C2' 179.70(14)
O2' N1' C1' C14' 179.71(14)
O1' N1' C1' C14' 0.0(2)
C14' C1' C2' C3' 0.4(2)
N1' C1' C2' C3' -179.29(14)
C2' C1' C14' C13' -0.7(2)
N1' C1' C14' C13' 179.01(15)
C6' O4' C7' C8' -179.08(12)
C6' O4' C7' C11' 57.69(16)
C5' O3' C6' O4' 62.98(16)
C5' O3' C6' C12' -177.69(12)
C7' O4' C6' O3' -62.92(16)
C7' O4' C6' C12' 178.27(13)
O4' C7' C11' C5' -51.91(17)
C8' C7' C11' C5' -170.74(13)
C1' C2' C3' C4' 0.7(2)
C13' C4' C3' C2' -1.5(2)
C5' C4' C3' C2' 176.34(15)
C1' C14' C13' C4' -0.2(2)
C3' C4' C13' C14' 1.3(2)
C5' C4' C13' C14' -176.68(15)
C6' O3' C5' C4' -179.75(12)
C6' O3' C5' C11' -57.34(16)
C3' C4' C5' O3' 18.5(2)
C13' C4' C5' O3' -163.65(14)
C3' C4' C5' C11' -102.49(17)
C13' C4' C5' C11' 75.39(19)
C7' C11' C5' O3' 51.64(17)
C7' C11' C5' C4' 171.47(14)
O5' C9' C8' C7' -128.39(17)
C10' C9' C8' C7' 52.2(2)
O4' C7' C8' C9' 55.70(17)
C11' C7' C8' C9' 176.61(14)
C4 C3 C2 C1 0.3(2)
C2 C3 C4 C13 -0.6(2)
C2 C3 C4 C5 178.18(16)
C3 C2 C1 C14 -0.1(2)
C3 C2 C1 N1 -179.40(14)
O2 N1 C1 C14 -176.55(16)
O1 N1 C1 C14 3.4(2)
O2 N1 C1 C2 2.8(2)
O1 N1 C1 C2 -177.19(15)
C7 C8 C9 O5 -131.15(18)
C7 C8 C9 C10 48.0(2)
C6B O4 C7 C8 179.5(2)
C6A O4 C7 C8 -174.3(3)
C6B O4 C7 C11 55.6(3)
C6A O4 C7 C11 61.8(3)
C9 C8 C7 O4 51.86(19)
C9 C8 C7 C11 172.26(16)
C5 C11 C7 O4 -51.83(19)
C5 C11 C7 C8 -170.06(15)
C2 C1 C14 C13 0.1(3)
N1 C1 C14 C13 179.45(15)
C6B O3 C5 C4 178.8(2)
C6A O3 C5 C4 172.8(3)
C6B O3 C5 C11 -57.1(3)
C6A O3 C5 C11 -63.1(3)
C3 C4 C5 O3 23.5(2)
C13 C4 C5 O3 -157.73(15)
C3 C4 C5 C11 -98.37(19)
C13 C4 C5 C11 80.4(2)
C7 C11 C5 O3 52.85(19)
C7 C11 C5 C4 174.30(15)
C1 C14 C13 C4 -0.4(3)
C3 C4 C13 C14 0.7(3)
C5 C4 C13 C14 -178.17(16)
C6A O4 C6B O3 -79.2(9)
C7 O4 C6B O3 -56.2(6)
C6A O4 C6B C12B 160.3(10)
C7 O4 C6B C12B -176.7(3)
C5 O3 C6B O4 56.9(6)
C6A O3 C6B O4 79.3(9)
C5 O3 C6B C12B 176.3(4)
C6A O3 C6B C12B -161.2(10)
C6B O4 C6A O3 78.6(10)
C7 O4 C6A O3 -80.4(7)
C6B O4 C6A C12A -32.2(9)
C7 O4 C6A C12A 168.8(6)
C5 O3 C6A O4 81.0(7)
C6B O3 C6A O4 -78.4(10)
C5 O3 C6A C12A -168.4(6)
C6B O3 C6A C12A 32.2(9)
